data_7061563
loop_
_publ_author_name
'Mohan, Nithya'
'Vidhya, C. V.'
'Suni, V.'
'Mohamed Ameer, Jimna'
'Kasoju, Naresh'
'Mohanan, P. V.'
'Sreejith, S. S.'
'Prathapachandra Kurup, M. R.'

_publ_section_title
;
 Copper(ii) salen-based complexes as potential anticancer agents
;
_journal_issue 26
_journal_name_full 'New Journal of Chemistry'
_journal_page_first 12540
_journal_page_last 12550
_journal_paper_doi 10.1039/D2NJ02170F
_journal_volume 46
_journal_year 2022
_chemical_formula_moiety 'C23 H30 N2 O5 Zn, 1.5(H2 O), 0.5(O)'
_chemical_formula_sum 'C21 H27 Cu N2 O6'
_chemical_formula_weight 467
_space_group_crystal_system monoclinic
_space_group_IT_number 15
_space_group_name_Hall '-C 2yc'
_space_group_name_H-M_alt 'C 1 2/c 1'
_atom_sites_solution_hydrogens mixed
_audit_creation_method SHELXL-2016/6
_audit_update_record
;
2022-01-16 deposited with the CCDC.	2022-05-27 downloaded from the CCDC.
;
_cell_angle_alpha 90
_cell_angle_beta 112.966(8)
_cell_angle_gamma 90
_cell_formula_units_Z 8
_cell_length_a 23.6193(19)
_cell_length_b 9.4893(6)
_cell_length_c 20.9455(18)
_cell_measurement_reflns_used 5471
_cell_measurement_temperature 296(2)
_cell_measurement_theta_max 28.493
_cell_measurement_theta_min 2.715
_cell_volume 4322.4(6)
_computing_cell_refinement 'APEX2/SAINT (Bruker, 2004)'
_computing_data_collection 'APEX2 (Bruker, 2004)'
_computing_data_reduction 'SAINT/XPREP (Bruker, 2004)'
_computing_molecular_graphics 'ORTEP3 (Farrugia, 1997)'
_computing_structure_refinement 'SHELXL-2016/6 (Sheldrick, 2016)'
_computing_structure_solution 'SHELXS-97 (Sheldrick, 1990)'
_diffrn_ambient_temperature 296(2)
_diffrn_measured_fraction_theta_full 0.997
_diffrn_measured_fraction_theta_max 0.991
_diffrn_measurement_device_type 'Bruker axs kappa apex2 CCD Diffractometer'
_diffrn_measurement_method '\w and \f scan'
_diffrn_radiation_type MoK\a
_diffrn_radiation_wavelength 0.71073
_diffrn_reflns_av_R_equivalents 0.0292
_diffrn_reflns_av_unetI/netI 0.0341
_diffrn_reflns_Laue_measured_fraction_full 0.997
_diffrn_reflns_Laue_measured_fraction_max 0.991
_diffrn_reflns_limit_h_max 31
_diffrn_reflns_limit_h_min -31
_diffrn_reflns_limit_k_max 10
_diffrn_reflns_limit_k_min -12
_diffrn_reflns_limit_l_max 27
_diffrn_reflns_limit_l_min -28
_diffrn_reflns_number 17280
_diffrn_reflns_point_group_measured_fraction_full 0.997
_diffrn_reflns_point_group_measured_fraction_max 0.991
_diffrn_reflns_theta_full 25.242
_diffrn_reflns_theta_max 28.493
_diffrn_reflns_theta_min 2.715
_diffrn_source 'fine-focus sealed tube'
_exptl_absorpt_coefficient_mu 1.050
_exptl_absorpt_correction_T_max 0.825
_exptl_absorpt_correction_T_min 0.792
_exptl_absorpt_correction_type multi-scan
_exptl_absorpt_process_details 'SADABS (Bruker, 2004)'
_exptl_crystal_colour Green
_exptl_crystal_density_diffrn 1.435
_exptl_crystal_description Block
_exptl_crystal_F_000 1952
_exptl_crystal_recrystallization_method 'Re-crystallisation from solvent: DMSO'
_exptl_crystal_size_max 0.300
_exptl_crystal_size_mid 0.200
_exptl_crystal_size_min 0.200
_refine_diff_density_max 0.302
_refine_diff_density_min -0.390
_refine_diff_density_rms 0.056
_refine_ls_extinction_method none
_refine_ls_goodness_of_fit_ref 1.031
_refine_ls_hydrogen_treatment mixed
_refine_ls_matrix_type full
_refine_ls_number_parameters 284
_refine_ls_number_reflns 5471
_refine_ls_number_restraints 0
_refine_ls_restrained_S_all 1.031
_refine_ls_R_factor_all 0.0529
_refine_ls_R_factor_gt 0.0346
_refine_ls_shift/su_max 0.005
_refine_ls_shift/su_mean 0.000
_refine_ls_structure_factor_coef Fsqd
_refine_ls_weighting_details 'w=1/[\s^2^(Fo^2^)+(0.0565P)^2^+1.4485P] where P=(Fo^2^+2Fc^2^)/3'
_refine_ls_weighting_scheme calc
_refine_ls_wR_factor_gt 0.0925
_refine_ls_wR_factor_ref 0.1028
_reflns_Friedel_coverage 0.000
_reflns_number_gt 4134
_reflns_number_total 5471
_reflns_threshold_expression 'I > 2\s(I)'
_cod_data_source_file d2nj02170f2.cif
_cod_data_source_block cpd4
_cod_depositor_comments 'Adding full bibliography for 7061561--7061563.cif.'
_cod_original_sg_symbol_H-M 'C 2/c'
_cod_database_code 7061563
_shelx_shelxl_version_number 2016/6
_shelx_space_group_comment
;
The symmetry employed for this shelxl refinement is uniquely defined
by the following loop, which should always be used as a source of
symmetry information in preference to the above space-group names.
They are only intended as comments.
;
_shelx_estimated_absorpt_t_min 0.744
_shelx_estimated_absorpt_t_max 0.817

loop_
_space_group_symop_operation_xyz
'x, y, z'
'-x, y, -z+1/2'
'x+1/2, y+1/2, z'
'-x+1/2, y+1/2, -z+1/2'
'-x, -y, -z'
'x, -y, z-1/2'
'-x+1/2, -y+1/2, -z'
'x+1/2, -y+1/2, z-1/2'

loop_
_atom_site_label
_atom_site_type_symbol
_atom_site_fract_x
_atom_site_fract_y
_atom_site_fract_z
_atom_site_U_iso_or_equiv
_atom_site_adp_type
_atom_site_occupancy
_atom_site_site_symmetry_order
_atom_site_calc_flag
_atom_site_refinement_flags_posn
_atom_site_refinement_flags_adp
_atom_site_refinement_flags_occupancy
_atom_site_disorder_assembly
_atom_site_disorder_group
Cu1 Cu 0.23387(2) 0.52865(2) 1.01581(2) 0.03240(9) Uani 1 1 d . . . . .
O1S O 0.07006(11) 0.4667(3) 0.86646(15) 0.0794(8) Uani 1 1 d . . . . .
O1 O 0.03830(7) 0.6276(2) 0.96711(10) 0.0707(6) Uani 1 1 d . . . . .
O4 O 0.15427(8) 0.45175(17) 0.78915(8) 0.0533(4) Uani 1 1 d . . . . .
N2 N 0.30677(7) 0.41182(18) 1.04359(8) 0.0347(4) Uani 1 1 d . . . . .
C13 C 0.32075(9) 0.3297(2) 1.00317(11) 0.0383(5) Uani 1 1 d . . . . .
H13 H 0.354571 0.270997 1.023710 0.046 Uiso 1 1 calc R U . . .
C14 C 0.28909(9) 0.3200(2) 0.92944(11) 0.0362(4) Uani 1 1 d . . . . .
C16 C 0.20761(10) 0.3794(2) 0.82039(11) 0.0391(4) Uani 1 1 d . . . . .
C21 C 0.11822(13) 0.4224(3) 0.71880(14) 0.0693(7) Uani 1 1 d . . . . .
H21A H 0.082075 0.480421 0.703332 0.104 Uiso 1 1 calc R U . . .
H21B H 0.141706 0.441786 0.691330 0.104 Uiso 1 1 calc R U . . .
H21C H 0.106391 0.324899 0.713911 0.104 Uiso 1 1 calc R U . . .
C15 C 0.23305(9) 0.39040(19) 0.89357(10) 0.0330(4) Uani 1 1 d . . . . .
C17 C 0.23560(11) 0.3028(3) 0.78576(13) 0.0520(6) Uani 1 1 d . . . . .
H17 H 0.218228 0.298645 0.737590 0.062 Uiso 1 1 calc R U . . .
C18 C 0.28955(12) 0.2316(3) 0.82202(15) 0.0627(7) Uani 1 1 d . . . . .
H18 H 0.308339 0.179190 0.798243 0.075 Uiso 1 1 calc R U . . .
C19 C 0.31528(11) 0.2378(3) 0.89225(14) 0.0527(6) Uani 1 1 d . . . . .
H19 H 0.350897 0.186790 0.916223 0.063 Uiso 1 1 calc R U . . .
C12 C 0.34201(9) 0.4076(2) 1.11805(11) 0.0392(5) Uani 1 1 d . . . . .
H12A H 0.371135 0.330336 1.128611 0.047 Uiso 1 1 calc R U . . .
H12B H 0.314272 0.388845 1.141101 0.047 Uiso 1 1 calc R U . . .
C9 C 0.37726(9) 0.5449(2) 1.14721(11) 0.0411(5) Uani 1 1 d . . . . .
C8 C 0.34044(9) 0.6752(2) 1.11074(12) 0.0422(5) Uani 1 1 d . . . . .
H8A H 0.354752 0.755301 1.141675 0.051 Uiso 1 1 calc R U . . .
H8B H 0.349160 0.694563 1.070015 0.051 Uiso 1 1 calc R U . . .
N1 N 0.27393(7) 0.66352(17) 1.08938(8) 0.0347(4) Uani 1 1 d . . . . .
C7 C 0.24590(10) 0.7522(2) 1.11264(10) 0.0361(4) Uani 1 1 d . . . . .
H7 H 0.270307 0.813813 1.146855 0.043 Uiso 1 1 calc R U . . .
C1 C 0.18065(9) 0.7664(2) 1.09129(10) 0.0359(4) Uani 1 1 d . . . . .
C2 C 0.15869(11) 0.8744(2) 1.12187(12) 0.0463(5) Uani 1 1 d . . . . .
H2 H 0.186574 0.930156 1.156418 0.056 Uiso 1 1 calc R U . . .
C3 C 0.09775(13) 0.8983(3) 1.10174(14) 0.0557(6) Uani 1 1 d . . . . .
H3 H 0.084079 0.969785 1.122575 0.067 Uiso 1 1 calc R U . . .
C4 C 0.05591(12) 0.8172(3) 1.05059(14) 0.0570(6) Uani 1 1 d . . . . .
H4 H 0.014059 0.834222 1.037089 0.068 Uiso 1 1 calc R U . . .
C5 C 0.07540(10) 0.7113(3) 1.01921(12) 0.0467(5) Uani 1 1 d . . . . .
C20 C -0.02578(12) 0.6560(4) 0.94089(18) 0.0983(13) Uani 1 1 d . . . . .
H20A H -0.047071 0.590473 0.904506 0.147 Uiso 1 1 calc R U . . .
H20B H -0.040347 0.646496 0.977528 0.147 Uiso 1 1 calc R U . . .
H20C H -0.033238 0.750313 0.922906 0.147 Uiso 1 1 calc R U . . .
C6 C 0.13882(9) 0.6816(2) 1.03886(10) 0.0355(4) Uani 1 1 d . . . . .
O2 O 0.15380(6) 0.58066(16) 1.00586(7) 0.0394(3) Uani 1 1 d . . . . .
C10 C 0.38989(13) 0.5487(3) 1.22444(13) 0.0625(7) Uani 1 1 d . . . . .
H10A H 0.351610 0.547906 1.230418 0.094 Uiso 1 1 calc R U . . .
H10B H 0.413751 0.467722 1.246828 0.094 Uiso 1 1 calc R U . . .
H10C H 0.412262 0.632857 1.244655 0.094 Uiso 1 1 calc R U . . .
C11 C 0.43737(11) 0.5461(3) 1.13662(16) 0.0628(7) Uani 1 1 d . . . . .
H11A H 0.428805 0.543654 1.087905 0.094 Uiso 1 1 calc R U . . .
H11B H 0.459895 0.630227 1.156553 0.094 Uiso 1 1 calc R U . . .
H11C H 0.461384 0.465092 1.158727 0.094 Uiso 1 1 calc R U . . .
O3 O 0.20247(6) 0.46174(14) 0.92293(7) 0.0370(3) Uani 1 1 d . . . . .
O2S O 0.000000 0.6488(5) 0.750000 0.136(2) Uani 1 2 d S T P . .
O3S O 0.500000 0.2307(4) 1.250000 0.1259(14) Uani 1 2 d S T P . .
H1S H 0.0972(15) 0.470(3) 0.8629(17) 0.053(10) Uiso 1 1 d . . . . .
H2S H 0.0684(18) 0.493(4) 0.900(2) 0.095(14) Uiso 1 1 d . . . . .
HS1 H -0.0156(19) 0.603(4) 0.724(2) 0.098(15) Uiso 1 1 d . . . . .

loop_
_atom_site_aniso_label
_atom_site_aniso_U_11
_atom_site_aniso_U_22
_atom_site_aniso_U_33
_atom_site_aniso_U_23
_atom_site_aniso_U_13
_atom_site_aniso_U_12
Cu1 0.02912(13) 0.03431(15) 0.02776(14) -0.00014(9) 0.00455(10) 0.00090(9)
O1S 0.0441(12) 0.113(2) 0.0699(16) -0.0333(14) 0.0097(12) -0.0011(12)
O1 0.0315(8) 0.0964(14) 0.0730(13) -0.0317(11) 0.0084(8) 0.0057(9)
O4 0.0592(10) 0.0562(10) 0.0312(8) -0.0065(7) 0.0032(8) 0.0126(8)
N2 0.0297(8) 0.0347(8) 0.0329(9) 0.0048(7) 0.0047(7) -0.0018(7)
C13 0.0262(9) 0.0361(10) 0.0485(13) 0.0080(9) 0.0101(9) 0.0011(8)
C14 0.0320(9) 0.0351(10) 0.0423(12) -0.0008(8) 0.0153(9) -0.0023(8)
C16 0.0419(11) 0.0374(11) 0.0364(11) -0.0026(8) 0.0135(9) -0.0041(8)
C21 0.0674(17) 0.0855(19) 0.0363(14) -0.0059(13) 0.0000(13) 0.0049(15)
C15 0.0348(10) 0.0297(10) 0.0349(10) -0.0006(7) 0.0139(8) -0.0044(7)
C17 0.0615(15) 0.0590(14) 0.0393(13) -0.0097(10) 0.0239(12) -0.0045(12)
C18 0.0622(16) 0.0745(18) 0.0604(17) -0.0172(14) 0.0339(14) 0.0091(13)
C19 0.0406(12) 0.0584(15) 0.0628(16) -0.0049(12) 0.0242(12) 0.0072(10)
C12 0.0342(10) 0.0386(11) 0.0342(11) 0.0114(9) 0.0018(8) -0.0018(8)
C9 0.0314(10) 0.0464(13) 0.0351(11) 0.0052(9) 0.0018(9) -0.0074(8)
C8 0.0352(10) 0.0407(11) 0.0443(13) 0.0049(9) 0.0085(9) -0.0112(8)
N1 0.0335(8) 0.0353(9) 0.0281(8) 0.0038(7) 0.0041(7) -0.0051(7)
C7 0.0474(11) 0.0301(10) 0.0256(10) 0.0025(7) 0.0088(9) -0.0073(8)
C1 0.0452(11) 0.0344(10) 0.0283(10) 0.0048(8) 0.0145(9) -0.0006(8)
C2 0.0634(14) 0.0388(11) 0.0383(12) -0.0030(9) 0.0216(11) -0.0023(10)
C3 0.0714(17) 0.0492(14) 0.0550(16) -0.0019(11) 0.0338(14) 0.0123(12)
C4 0.0484(13) 0.0703(16) 0.0570(16) 0.0024(13) 0.0256(12) 0.0144(12)
C5 0.0415(12) 0.0563(13) 0.0420(13) -0.0026(10) 0.0159(10) 0.0041(10)
C20 0.0344(14) 0.142(3) 0.098(3) -0.037(2) 0.0031(16) 0.0112(17)
C6 0.0387(10) 0.0384(10) 0.0291(10) 0.0055(8) 0.0127(8) 0.0018(8)
O2 0.0317(7) 0.0442(8) 0.0368(8) -0.0082(6) 0.0073(6) 0.0021(6)
C10 0.0654(17) 0.0704(18) 0.0336(13) 0.0041(11) -0.0001(12) -0.0092(13)
C11 0.0353(12) 0.0674(18) 0.077(2) 0.0070(14) 0.0127(13) -0.0072(11)
O3 0.0328(7) 0.0421(8) 0.0295(7) -0.0038(6) 0.0052(6) 0.0061(6)
O2S 0.143(5) 0.066(3) 0.131(5) 0.000 -0.020(4) 0.000
O3S 0.115(3) 0.079(2) 0.163(4) 0.000 0.032(3) 0.000

loop_
_atom_type_symbol
_atom_type_description
_atom_type_scat_dispersion_real
_atom_type_scat_dispersion_imag
_atom_type_scat_source
C C 0.0033 0.0016 'International Tables Vol C Tables 4.2.6.8 and 6.1.1.4'
H H 0.0000 0.0000 'International Tables Vol C Tables 4.2.6.8 and 6.1.1.4'
N N 0.0061 0.0033 'International Tables Vol C Tables 4.2.6.8 and 6.1.1.4'
O O 0.0106 0.0060 'International Tables Vol C Tables 4.2.6.8 and 6.1.1.4'
Cu Cu 0.3201 1.2651 'International Tables Vol C Tables 4.2.6.8 and 6.1.1.4'

loop_
_geom_angle_atom_site_label_1
_geom_angle_atom_site_label_2
_geom_angle_atom_site_label_3
_geom_angle
_geom_angle_site_symmetry_1
_geom_angle_site_symmetry_3
_geom_angle_publ_flag
O2 Cu1 O3 90.02(6) . . ?
O2 Cu1 N2 156.75(7) . . ?
O3 Cu1 N2 93.57(6) . . ?
O2 Cu1 N1 94.15(7) . . ?
O3 Cu1 N1 155.13(6) . . ?
N2 Cu1 N1 92.18(7) . . ?
H1S O1S H2S 119(4) . . ?
C5 O1 C20 117.2(2) . . ?
C16 O4 C21 118.11(19) . . ?
C13 N2 C12 120.21(17) . . ?
C13 N2 Cu1 125.18(14) . . ?
C12 N2 Cu1 114.07(13) . . ?
N2 C13 C14 126.07(18) . . ?
N2 C13 H13 117.0 . . ?
C14 C13 H13 117.0 . . ?
C19 C14 C15 119.5(2) . . ?
C19 C14 C13 118.40(19) . . ?
C15 C14 C13 122.08(18) . . ?
O4 C16 C17 124.3(2) . . ?
O4 C16 C15 114.00(18) . . ?
C17 C16 C15 121.7(2) . . ?
O4 C21 H21A 109.5 . . ?
O4 C21 H21B 109.5 . . ?
H21A C21 H21B 109.5 . . ?
O4 C21 H21C 109.5 . . ?
H21A C21 H21C 109.5 . . ?
H21B C21 H21C 109.5 . . ?
O3 C15 C14 124.87(18) . . ?
O3 C15 C16 117.98(18) . . ?
C14 C15 C16 117.13(18) . . ?
C16 C17 C18 120.2(2) . . ?
C16 C17 H17 119.9 . . ?
C18 C17 H17 119.9 . . ?
C19 C18 C17 120.2(2) . . ?
C19 C18 H18 119.9 . . ?
C17 C18 H18 119.9 . . ?
C18 C19 C14 121.2(2) . . ?
C18 C19 H19 119.4 . . ?
C14 C19 H19 119.4 . . ?
N2 C12 C9 113.40(16) . . ?
N2 C12 H12A 108.9 . . ?
C9 C12 H12A 108.9 . . ?
N2 C12 H12B 108.9 . . ?
C9 C12 H12B 108.9 . . ?
H12A C12 H12B 107.7 . . ?
C11 C9 C10 110.3(2) . . ?
C11 C9 C8 107.57(18) . . ?
C10 C9 C8 110.3(2) . . ?
C11 C9 C12 109.9(2) . . ?
C10 C9 C12 107.01(18) . . ?
C8 C9 C12 111.80(17) . . ?
N1 C8 C9 115.14(16) . . ?
N1 C8 H8A 108.5 . . ?
C9 C8 H8A 108.5 . . ?
N1 C8 H8B 108.5 . . ?
C9 C8 H8B 108.5 . . ?
H8A C8 H8B 107.5 . . ?
C7 N1 C8 119.22(17) . . ?
C7 N1 Cu1 124.87(14) . . ?
C8 N1 Cu1 115.23(13) . . ?
N1 C7 C1 126.57(19) . . ?
N1 C7 H7 116.7 . . ?
C1 C7 H7 116.7 . . ?
C6 C1 C2 119.93(19) . . ?
C6 C1 C7 122.13(18) . . ?
C2 C1 C7 117.8(2) . . ?
C3 C2 C1 121.0(2) . . ?
C3 C2 H2 119.5 . . ?
C1 C2 H2 119.5 . . ?
C2 C3 C4 120.2(2) . . ?
C2 C3 H3 119.9 . . ?
C4 C3 H3 119.9 . . ?
C3 C4 C5 120.6(2) . . ?
C3 C4 H4 119.7 . . ?
C5 C4 H4 119.7 . . ?
O1 C5 C4 125.5(2) . . ?
O1 C5 C6 113.26(19) . . ?
C4 C5 C6 121.3(2) . . ?
O1 C20 H20A 109.5 . . ?
O1 C20 H20B 109.5 . . ?
H20A C20 H20B 109.5 . . ?
O1 C20 H20C 109.5 . . ?
H20A C20 H20C 109.5 . . ?
H20B C20 H20C 109.5 . . ?
O2 C6 C1 125.33(18) . . ?
O2 C6 C5 117.69(19) . . ?
C1 C6 C5 116.96(19) . . ?
C6 O2 Cu1 126.84(13) . . ?
C9 C10 H10A 109.5 . . ?
C9 C10 H10B 109.5 . . ?
H10A C10 H10B 109.5 . . ?
C9 C10 H10C 109.5 . . ?
H10A C10 H10C 109.5 . . ?
H10B C10 H10C 109.5 . . ?
C9 C11 H11A 109.5 . . ?
C9 C11 H11B 109.5 . . ?
H11A C11 H11B 109.5 . . ?
C9 C11 H11C 109.5 . . ?
H11A C11 H11C 109.5 . . ?
H11B C11 H11C 109.5 . . ?
C15 O3 Cu1 126.07(13) . . ?
HS1 O2S HS1 101(7) . 2_556 ?

loop_
_geom_bond_atom_site_label_1
_geom_bond_atom_site_label_2
_geom_bond_distance
_geom_bond_site_symmetry_2
_geom_bond_publ_flag
Cu1 O2 1.8856(13) . ?
Cu1 O3 1.9005(14) . ?
Cu1 N2 1.9366(16) . ?
Cu1 N1 1.9416(17) . ?
O1S H1S 0.67(3) . ?
O1S H2S 0.76(4) . ?
O1 C5 1.357(3) . ?
O1 C20 1.420(3) . ?
O4 C16 1.358(3) . ?
O4 C21 1.413(3) . ?
N2 C13 1.285(3) . ?
N2 C12 1.454(2) . ?
C13 C14 1.432(3) . ?
C13 H13 0.9300 . ?
C14 C19 1.405(3) . ?
C14 C15 1.409(3) . ?
C16 C17 1.366(3) . ?
C16 C15 1.415(3) . ?
C21 H21A 0.9600 . ?
C21 H21B 0.9600 . ?
C21 H21C 0.9600 . ?
C15 O3 1.305(2) . ?
C17 C18 1.379(4) . ?
C17 H17 0.9300 . ?
C18 C19 1.356(4) . ?
C18 H18 0.9300 . ?
C19 H19 0.9300 . ?
C12 C9 1.538(3) . ?
C12 H12A 0.9700 . ?
C12 H12B 0.9700 . ?
C9 C11 1.520(3) . ?
C9 C10 1.527(3) . ?
C9 C8 1.533(3) . ?
C8 N1 1.460(2) . ?
C8 H8A 0.9700 . ?
C8 H8B 0.9700 . ?
N1 C7 1.279(2) . ?
C7 C1 1.433(3) . ?
C7 H7 0.9300 . ?
C1 C6 1.408(3) . ?
C1 C2 1.411(3) . ?
C2 C3 1.352(3) . ?
C2 H2 0.9300 . ?
C3 C4 1.375(4) . ?
C3 H3 0.9300 . ?
C4 C5 1.375(3) . ?
C4 H4 0.9300 . ?
C5 C6 1.418(3) . ?
C20 H20A 0.9600 . ?
C20 H20B 0.9600 . ?
C20 H20C 0.9600 . ?
C6 O2 1.308(2) . ?
C10 H10A 0.9600 . ?
C10 H10B 0.9600 . ?
C10 H10C 0.9600 . ?
C11 H11A 0.9600 . ?
C11 H11B 0.9600 . ?
C11 H11C 0.9600 . ?
O2S HS1 0.69(4) . ?
O2S HS1 0.69(4) 2_556 ?

loop_
_geom_hbond_atom_site_label_D
_geom_hbond_atom_site_label_H
_geom_hbond_atom_site_label_A
_geom_hbond_distance_DH
_geom_hbond_distance_HA
_geom_hbond_distance_DA
_geom_hbond_angle_DHA
_geom_hbond_site_symmetry_A
C8 H8B O2 0.97 2.64 3.407(3) 135.8 7_567
O1S H2S O1 0.76(4) 2.21(4) 2.928(3) 157(4) .
O1S H2S O2 0.76(4) 2.49(4) 3.017(3) 128(4) .
C8 H8B O2 0.97 2.64 3.407(3) 135.8 7_567

loop_
_geom_torsion_atom_site_label_1
_geom_torsion_atom_site_label_2
_geom_torsion_atom_site_label_3
_geom_torsion_atom_site_label_4
_geom_torsion
_geom_torsion_site_symmetry_1
_geom_torsion_site_symmetry_2
_geom_torsion_site_symmetry_3
_geom_torsion_site_symmetry_4
_geom_torsion_publ_flag
C12 N2 C13 C14 178.19(18) . . . . ?
Cu1 N2 C13 C14 7.1(3) . . . . ?
N2 C13 C14 C19 171.85(19) . . . . ?
N2 C13 C14 C15 -8.0(3) . . . . ?
C21 O4 C16 C17 14.6(3) . . . . ?
C21 O4 C16 C15 -165.8(2) . . . . ?
C19 C14 C15 O3 175.22(19) . . . . ?
C13 C14 C15 O3 -5.0(3) . . . . ?
C19 C14 C15 C16 -3.1(3) . . . . ?
C13 C14 C15 C16 176.67(18) . . . . ?
O4 C16 C15 O3 2.6(3) . . . . ?
C17 C16 C15 O3 -177.77(19) . . . . ?
O4 C16 C15 C14 -178.88(17) . . . . ?
C17 C16 C15 C14 0.7(3) . . . . ?
O4 C16 C17 C18 -179.4(2) . . . . ?
C15 C16 C17 C18 1.1(4) . . . . ?
C16 C17 C18 C19 -0.3(4) . . . . ?
C17 C18 C19 C14 -2.2(4) . . . . ?
C15 C14 C19 C18 4.0(3) . . . . ?
C13 C14 C19 C18 -175.8(2) . . . . ?
C13 N2 C12 C9 115.2(2) . . . . ?
Cu1 N2 C12 C9 -72.82(19) . . . . ?
N2 C12 C9 C11 -82.3(2) . . . . ?
N2 C12 C9 C10 157.92(19) . . . . ?
N2 C12 C9 C8 37.0(3) . . . . ?
C11 C9 C8 N1 155.0(2) . . . . ?
C10 C9 C8 N1 -84.7(2) . . . . ?
C12 C9 C8 N1 34.3(3) . . . . ?
C9 C8 N1 C7 121.3(2) . . . . ?
C9 C8 N1 Cu1 -67.7(2) . . . . ?
C8 N1 C7 C1 172.41(18) . . . . ?
Cu1 N1 C7 C1 2.4(3) . . . . ?
N1 C7 C1 C6 -1.5(3) . . . . ?
N1 C7 C1 C2 -177.98(19) . . . . ?
C6 C1 C2 C3 0.1(3) . . . . ?
C7 C1 C2 C3 176.7(2) . . . . ?
C1 C2 C3 C4 -0.2(4) . . . . ?
C2 C3 C4 C5 -0.1(4) . . . . ?
C20 O1 C5 C4 2.8(4) . . . . ?
C20 O1 C5 C6 -175.9(3) . . . . ?
C3 C4 C5 O1 -178.2(2) . . . . ?
C3 C4 C5 C6 0.5(4) . . . . ?
C2 C1 C6 O2 178.47(18) . . . . ?
C7 C1 C6 O2 2.0(3) . . . . ?
C2 C1 C6 C5 0.3(3) . . . . ?
C7 C1 C6 C5 -176.15(18) . . . . ?
O1 C5 C6 O2 -0.1(3) . . . . ?
C4 C5 C6 O2 -178.9(2) . . . . ?
O1 C5 C6 C1 178.2(2) . . . . ?
C4 C5 C6 C1 -0.6(3) . . . . ?
C1 C6 O2 Cu1 -3.6(3) . . . . ?
C5 C6 O2 Cu1 174.63(15) . . . . ?
O3 Cu1 O2 C6 -152.10(16) . . . . ?
N2 Cu1 O2 C6 108.8(2) . . . . ?
N1 Cu1 O2 C6 3.35(17) . . . . ?
C14 C15 O3 Cu1 17.0(3) . . . . ?
C16 C15 O3 Cu1 -164.62(13) . . . . ?
